data_4320658
loop_
_publ_author_name
'Mario S\'anchez'
'Herbert H\"opfl'
'Maria-Eugenia Ochoa'
'Norberto Farf\'an'
'Rosa Santillan'
'Susana Rojas-Lima'

_publ_contact_author_address
;
Centro de Investigaciones Qu\'imicas
Universidad Aut\'onoma del Estado de Morelos
Av. Universidad 1001
C.P. 62210 Cuernavaca
Mexico 
;
_publ_contact_author_email ' hhopfl@buzon.uaem.mx '
_publ_contact_author_fax ' +52 73 29 79 98 '
_publ_contact_author_name 'Herbert H\"opfl'
_publ_contact_author_phone ' +52 73 29 79 97 '
_publ_section_title
;
 Preparation of Seven- and Eight-Membered Boron Heterocycles from
 Different Salen Ligands and Arylboronic Acids
;
_journal_name_full 'Inorganic Chemistry'
_journal_page_first 6405
_journal_page_last 6412
_journal_paper_doi 10.1021/ic010580g
_journal_volume 40
_journal_year 2001
_chemical_compound_source
;
prepared in the laboratory
;
_chemical_formula_moiety ' C30 H24 B2 F4 N2 O3 '
_chemical_formula_sum 'C30 H24 B2 F4 N2 O3'
_chemical_formula_weight 558.15
_chemical_melting_point 311(1)
_chemical_name_systematic
;
?
;
_space_group_IT_number 15
_symmetry_cell_setting monoclinic
_symmetry_space_group_name_Hall '-C 2yc'
_symmetry_space_group_name_H-M 'C 1 2/c 1'
_atom_sites_solution_hydrogens geom
_atom_sites_solution_primary direct
_audit_creation_date 00-04-11
_audit_creation_method CRYSTALS_ver_12-03-99
_cell_angle_alpha 90
_cell_angle_beta 132.896(1)
_cell_angle_gamma 90
_cell_formula_units_Z 8
_cell_length_a 28.5970(17)
_cell_length_b 13.0190(7)
_cell_length_c 20.3150(12)
_cell_measurement_reflns_used 0
_cell_measurement_temperature 293
_cell_measurement_theta_max 0
_cell_measurement_theta_min 0
_cell_volume 5540.8(6)
_computing_cell_refinement 'SAINT, version 6.01, 1999 (Bruker-AXS)'
_computing_data_collection 'Smart, version 5.057c, 1997-1998 (Bruker-AXS)'
_computing_data_reduction
;
SAINT, version 6.01, 1999 (Bruker-AXS)
;
_computing_molecular_graphics
;
 CAMERON (Watkin, Prout & Pearce,  1996)
;
_computing_publication_material
;
CRYSTALS Issue 10 (Watkin, Prout, Carruthers & Betteridge, 1996)
;
_computing_structure_refinement
;
CRYSTALS Issue 10 (Watkin, Prout, Carruthers & Betteridge, 1996)
;
_computing_structure_solution 'SIR92 (Giacovazzo et al, 1992)'
_diffrn_ambient_temperature 293
_diffrn_measurement_device_type '  Bruker Smart 6000 '
_diffrn_measurement_method \w/2\q
_diffrn_radiation_monochromator graphite
_diffrn_radiation_type 'Mo K\a'
_diffrn_radiation_wavelength 0.71073
_diffrn_reflns_av_R_equivalents 0.03
_diffrn_reflns_limit_h_max 27
_diffrn_reflns_limit_h_min -35
_diffrn_reflns_limit_k_max 16
_diffrn_reflns_limit_k_min -16
_diffrn_reflns_limit_l_max 25
_diffrn_reflns_limit_l_min -24
_diffrn_reflns_number 18378
_diffrn_reflns_theta_max 25.00
_diffrn_reflns_theta_min 2.00
_diffrn_standards_decay_% 0.00
_diffrn_standards_interval_count 0
_diffrn_standards_interval_time 0
_diffrn_standards_number 0
_exptl_absorpt_coefficient_mu 0.10
_exptl_absorpt_correction_T_max 1.00
_exptl_absorpt_correction_T_min 1.00
_exptl_absorpt_correction_type none
_exptl_crystal_colour ' colourless '
_exptl_crystal_density_diffrn 1.34
_exptl_crystal_density_meas ?
_exptl_crystal_description ' prism '
_exptl_crystal_F_000 2304.84
_exptl_crystal_size_max 0.3
_exptl_crystal_size_mid 0.4
_exptl_crystal_size_min 0.4
_refine_diff_density_max 0.17
_refine_diff_density_min -0.13
_refine_ls_extinction_coef 2606.0(566)
_refine_ls_extinction_method 'Larson 1970 Crystallographic Computing eq 22'
_refine_ls_goodness_of_fit_ref 1.1525
_refine_ls_hydrogen_treatment noref
_refine_ls_matrix_type full
_refine_ls_number_parameters 373
_refine_ls_number_reflns 2159
_refine_ls_R_factor_gt 0.0444
_refine_ls_shift/su_max 0.005772
_refine_ls_structure_factor_coef F
_refine_ls_weighting_scheme sigma
_refine_ls_wR_factor_ref 0.0400
_reflns_limit_h_max 25
_reflns_limit_h_min -35
_reflns_limit_k_max 16
_reflns_limit_k_min 0
_reflns_limit_l_max 25
_reflns_limit_l_min 0
_reflns_number_gt 2159
_reflns_number_total 5429
_reflns_threshold_expression >3.00\s(I)
_cod_data_source_file ic010580g_5.cif
_cod_data_source_block CRYSTALS_cif
_cod_depositor_comments
;
The following automatic conversions were performed:

'_symmetry_cell_setting' value 'Monoclinic ' changed to 'monoclinic'
according to the built-in table from CIF Core dictionary named
'cif_core.dic' version 2.4.1 from 2010-06-29.

Automatic conversion script
Id: cif_fix_values 1646 2011-03-28 12:23:43Z adriana 

The following automatic conversions were performed:

'_exptl_crystal_density_meas' value 'not measured' was changed to '?'
- the value is perceived as not measured.

Automatic conversion script
Id: cif_fix_values 3008 2015-01-20 13:52:24Z robertas 
;
_cod_original_cell_volume 5540.8
_cod_original_sg_symbol_H-M 'C 1 2/c 1 '
_cod_original_formula_sum ' C30 H24 B2 F4 N2 O3 '
_cod_database_code 4320658

loop_
_symmetry_equiv_pos_as_xyz
x,y,z
-x,-y,-z
x+1/2,y+1/2,z
-x+1/2,-y+1/2,-z
-x,y,-z+1/2
x,-y,z+1/2
-x+1/2,y+1/2,-z+1/2
x+1/2,-y+1/2,z+1/2

loop_
_atom_site_label
_atom_site_fract_x
_atom_site_fract_y
_atom_site_fract_z
_atom_site_U_iso_or_equiv
_atom_site_occupancy
_atom_site_adp_type
O1 0.5000 0.4119(3) 0.2500 0.0718 1.0000 Uani
O16 0.47680(14) 0.4429(2) 0.3405(2) 0.0698 1.0000 Uani
O51 0.5000 0.0883(3) 0.7500 0.0642 1.0000 Uani
O66 0.45258(14) 0.0585(2) 0.8095(2) 0.0813 1.0000 Uani
B2 0.4674(3) 0.3734(4) 0.2741(4) 0.0597 1.0000 Uani
B52 0.4934(2) 0.1279(4) 0.8081(4) 0.0606 1.0000 Uani
N3 0.49555(18) 0.2610(3) 0.3216(3) 0.0659 1.0000 Uani
N53 0.45814(17) 0.2387(2) 0.7715(2) 0.0655 1.0000 Uani
F1 0.37484(16) 0.2854(2) 0.2790(2) 0.1155 1.0000 Uani
F2 0.19292(17) 0.3603(3) -0.0194(3) 0.1875 1.0000 Uani
F51 0.51271(17) 0.2149(3) 0.9587(2) 0.1274 1.0000 Uani
F52 0.72949(17) 0.1353(3) 1.1801(2) 0.1674 1.0000 Uani
C4 0.4785(2) 0.1765(3) 0.2600(3) 0.0730 1.0000 Uani
C17 0.5269(2) 0.4322(4) 0.4288(3) 0.0647 1.0000 Uani
C18 0.5561(2) 0.3354(4) 0.4661(3) 0.0670 1.0000 Uani
C19 0.5350(2) 0.2473(4) 0.4081(4) 0.0705 1.0000 Uani
C20 0.6062(3) 0.3286(5) 0.5601(4) 0.0935 1.0000 Uani
C21 0.6275(3) 0.4146(7) 0.6139(4) 0.1088 1.0000 Uani
C22 0.5974(3) 0.5091(5) 0.5750(4) 0.0998 1.0000 Uani
C23 0.5473(2) 0.5184(4) 0.4833(4) 0.0785 1.0000 Uani
C24 0.3903(2) 0.3643(3) 0.1909(3) 0.0630 1.0000 Uani
C25 0.3489(3) 0.3259(4) 0.1981(4) 0.0823 1.0000 Uani
C26 0.2825(3) 0.3228(5) 0.1296(6) 0.1108 1.0000 Uani
C27 0.2578(3) 0.3625(6) 0.0495(6) 0.1248 1.0000 Uani
C28 0.2937(4) 0.4020(5) 0.0352(4) 0.1128 1.0000 Uani
C29 0.3595(3) 0.4027(4) 0.1057(4) 0.0821 1.0000 Uani
C36 0.5591(2) 0.1428(4) 0.4495(4) 0.1051 1.0000 Uani
C54 0.4980(2) 0.3243(3) 0.7854(3) 0.0669 1.0000 Uani
C67 0.3900(2) 0.0719(4) 0.7577(3) 0.0724 1.0000 Uani
C68 0.3597(2) 0.1648(4) 0.7119(3) 0.0754 1.0000 Uani
C69 0.3972(2) 0.2509(3) 0.7237(3) 0.0735 1.0000 Uani
C70 0.2935(3) 0.1711(4) 0.6586(4) 0.1096 1.0000 Uani
C71 0.2598(3) 0.0913(6) 0.6527(5) 0.1295 1.0000 Uani
C72 0.2909(3) 0.0015(5) 0.6995(5) 0.1201 1.0000 Uani
C73 0.3551(3) -0.0094(4) 0.7512(4) 0.0922 1.0000 Uani
C74 0.5605(2) 0.1374(3) 0.9119(3) 0.0598 1.0000 Uani
C75 0.5660(3) 0.1750(4) 0.9804(4) 0.0856 1.0000 Uani
C76 0.6222(4) 0.1774(5) 1.0713(4) 0.1076 1.0000 Uani
C77 0.6738(3) 0.1353(5) 1.0907(4) 0.1045 1.0000 Uani
C78 0.6739(2) 0.0963(4) 1.0293(4) 0.0892 1.0000 Uani
C79 0.6172(2) 0.0980(3) 0.9406(3) 0.0671 1.0000 Uani
C86 0.3654(2) 0.3529(4) 0.6825(4) 0.1057 1.0000 Uani
H41 0.4806 0.1077 0.2856 0.121(4) 1.0000 Uiso
H42 0.4321 0.1845 0.1999 0.121(4) 1.0000 Uiso
H201 0.6279 0.2577 0.5890 0.121(4) 1.0000 Uiso
H211 0.6662 0.4068 0.6826 0.121(4) 1.0000 Uiso
H221 0.6135 0.5713 0.6168 0.121(4) 1.0000 Uiso
H231 0.5250 0.5883 0.4546 0.121(4) 1.0000 Uiso
H261 0.2541 0.2920 0.1394 0.121(4) 1.0000 Uiso
H281 0.2741 0.4329 -0.0271 0.121(4) 1.0000 Uiso
H291 0.3889 0.4344 0.0959 0.121(4) 1.0000 Uiso
H361 0.5896 0.1457 0.5182 0.121(4) 1.0000 Uiso
H362 0.5836 0.1093 0.4358 0.121(4) 1.0000 Uiso
H363 0.5233 0.0946 0.4279 0.121(4) 1.0000 Uiso
H541 0.5430 0.3177 0.8475 0.121(4) 1.0000 Uiso
H542 0.4801 0.3918 0.7851 0.121(4) 1.0000 Uiso
H701 0.2700 0.2389 0.6232 0.121(4) 1.0000 Uiso
H711 0.2100 0.0993 0.6102 0.121(4) 1.0000 Uiso
H721 0.2645 -0.0560 0.6958 0.121(4) 1.0000 Uiso
H731 0.3772 -0.0773 0.7848 0.121(4) 1.0000 Uiso
H761 0.6237 0.2089 1.1194 0.121(4) 1.0000 Uiso
H781 0.7149 0.0658 1.0472 0.121(4) 1.0000 Uiso
H791 0.6160 0.0688 0.8919 0.121(4) 1.0000 Uiso
H861 0.3183 0.3506 0.6470 0.121(4) 1.0000 Uiso
H862 0.3850 0.4088 0.7294 0.121(4) 1.0000 Uiso
H863 0.3701 0.3764 0.6390 0.121(4) 1.0000 Uiso

loop_
_atom_site_aniso_label
_atom_site_aniso_U_11
_atom_site_aniso_U_22
_atom_site_aniso_U_33
_atom_site_aniso_U_23
_atom_site_aniso_U_13
_atom_site_aniso_U_12
O1 0.095(3) 0.044(3) 0.115(4) 0.0000 0.087(3) 0.0000
O16 0.084(2) 0.0524(19) 0.068(2) -0.0021(17) 0.050(2) 0.0031(17)
O51 0.077(3) 0.042(2) 0.063(3) 0.0000 0.044(3) 0.0000
O66 0.068(2) 0.0527(19) 0.121(3) 0.0175(19) 0.064(2) 0.0061(17)
B2 0.073(4) 0.041(3) 0.070(4) 0.001(3) 0.051(3) 0.005(3)
B52 0.062(4) 0.042(3) 0.078(4) 0.009(3) 0.048(3) 0.006(3)
N3 0.073(3) 0.048(2) 0.081(3) 0.004(2) 0.054(3) -0.000(2)
N53 0.067(3) 0.042(2) 0.084(3) 0.004(2) 0.050(2) 0.004(2)
F1 0.137(3) 0.115(3) 0.148(3) 0.018(2) 0.118(3) -0.004(2)
F2 0.076(3) 0.184(4) 0.176(4) -0.054(3) 0.036(3) 0.018(3)
F51 0.162(3) 0.139(3) 0.140(3) 0.022(2) 0.126(3) 0.048(2)
F52 0.136(3) 0.209(4) 0.066(2) 0.012(2) 0.033(2) -0.035(3)
C4 0.085(4) 0.039(2) 0.100(4) -0.007(3) 0.065(3) -0.006(2)
C17 0.063(3) 0.072(4) 0.070(3) -0.006(3) 0.050(3) -0.013(3)
C18 0.055(3) 0.079(4) 0.063(3) 0.003(3) 0.038(3) -0.006(3)
C19 0.065(3) 0.061(3) 0.087(4) 0.014(3) 0.053(3) 0.004(3)
C20 0.076(4) 0.116(5) 0.090(5) 0.002(4) 0.057(4) -0.005(4)
C21 0.068(4) 0.172(7) 0.071(4) -0.000(5) 0.041(4) -0.006(5)
C22 0.089(5) 0.142(6) 0.093(5) -0.044(4) 0.072(5) -0.040(4)
C23 0.083(4) 0.087(4) 0.082(4) -0.024(3) 0.063(4) -0.025(3)
C24 0.079(3) 0.045(3) 0.075(3) -0.001(2) 0.057(3) 0.004(2)
C25 0.099(5) 0.066(3) 0.099(4) 0.004(3) 0.074(4) 0.002(3)
C26 0.073(5) 0.093(5) 0.157(6) -0.022(5) 0.075(5) -0.010(4)
C27 0.073(6) 0.110(6) 0.120(7) -0.029(5) 0.037(6) 0.020(4)
C28 0.102(6) 0.113(5) 0.081(5) -0.001(4) 0.045(5) 0.032(4)
C29 0.092(4) 0.073(3) 0.077(4) 0.002(3) 0.056(4) 0.017(3)
C36 0.097(4) 0.074(4) 0.113(4) 0.033(3) 0.059(4) 0.020(3)
C54 0.072(3) 0.040(2) 0.085(4) -0.002(2) 0.052(3) -0.002(2)
C67 0.068(3) 0.063(3) 0.096(4) -0.001(3) 0.059(3) -0.002(3)
C68 0.064(3) 0.062(3) 0.098(4) 0.009(3) 0.054(3) 0.007(3)
C69 0.065(3) 0.054(3) 0.093(4) 0.010(3) 0.051(3) 0.011(3)
C70 0.074(4) 0.094(4) 0.156(6) 0.019(4) 0.076(4) 0.015(4)
C71 0.071(4) 0.130(6) 0.175(7) 0.021(5) 0.079(5) 0.001(4)
C72 0.088(5) 0.113(5) 0.165(6) 0.012(5) 0.088(5) -0.017(4)
C73 0.083(4) 0.078(4) 0.130(5) 0.011(3) 0.078(4) -0.007(3)
C74 0.072(3) 0.046(3) 0.071(3) 0.003(2) 0.052(3) 0.001(2)
C75 0.112(5) 0.076(4) 0.097(5) 0.014(3) 0.082(5) 0.017(4)
C76 0.149(6) 0.109(5) 0.068(4) 0.000(4) 0.075(5) 0.001(5)
C77 0.097(5) 0.104(5) 0.060(4) 0.011(4) 0.033(4) -0.020(4)
C78 0.068(4) 0.095(4) 0.075(4) 0.006(3) 0.037(4) -0.006(3)
C79 0.059(3) 0.065(3) 0.069(3) -0.000(3) 0.040(3) -0.004(3)
C86 0.082(4) 0.068(4) 0.146(5) 0.032(4) 0.069(4) 0.027(3)

loop_
_atom_type_symbol
_atom_type_scat_dispersion_real
_atom_type_scat_dispersion_imag
_atom_type_scat_Cromer_Mann_a1
_atom_type_scat_Cromer_Mann_b1
_atom_type_scat_Cromer_Mann_a2
_atom_type_scat_Cromer_Mann_b2
_atom_type_scat_Cromer_Mann_a3
_atom_type_scat_Cromer_Mann_b3
_atom_type_scat_Cromer_Mann_a4
_atom_type_scat_Cromer_Mann_b4
_atom_type_scat_Cromer_Mann_c
_atom_type_scat_source
'C   ' 0.0020 0.0020 2.3100 20.8439 1.0200 10.2075 1.5886 0.5687 0.8650 51.6512 0.2156 International_Tables_Vol_IV_Table_2.2B
'H   ' 0.0000 0.0000 0.4930 10.5109 0.3229 26.1257 0.1402 3.1424 0.0408 57.7997 0.0030 International_Tables_Vol_IV_Table_2.2B
'O   ' 0.0080 0.0060 3.0485 13.2771 2.2868 5.7011 1.5463 0.3239 0.8670 32.9089 0.2508 International_Tables_Vol_IV_Table_2.2B
'N   ' 0.0040 0.0030 12.2126 0.0057 3.1322 9.8933 2.0125 28.9975 1.1663 0.5826 -11.5290 International_Tables_Vol_IV_Table_2.2B
'B   ' 0.0000 0.0010 2.0545 23.2185 1.3326 1.0210 1.0979 60.3498 0.7068 0.1403 -0.1932 International_Tables_Vol_IV_Table_2.2B
'F   ' 0.0140 0.0100 3.5392 10.2825 2.6412 4.2944 1.5170 0.2615 1.0243 26.1476 0.2776 International_Tables_Vol_IV_Table_2.2B

loop_
_geom_angle_atom_site_label_1
_geom_angle_site_symmetry_1
_geom_angle_atom_site_label_2
_geom_angle_site_symmetry_2
_geom_angle_atom_site_label_3
_geom_angle_site_symmetry_3
_geom_angle
_geom_angle_publ_flag
B2 . O1 . B2 5_655 138.3(5) yes
B2 . O16 . C17 . 121.3(4) yes
B52 . O51 . B52 5_656 137.2(5) yes
B52 . O66 . C67 . 123.6(4) yes
O1 . B2 . O16 . 110.1(4) yes
O1 . B2 . N3 . 110.3(4) yes
O16 . B2 . N3 . 107.3(4) yes
O1 . B2 . C24 . 114.4(4) yes
O16 . B2 . C24 . 105.5(4) yes
N3 . B2 . C24 . 108.8(4) yes
O51 . B52 . O66 . 110.2(4) yes
O51 . B52 . N53 . 109.7(4) yes
O66 . B52 . N53 . 107.3(4) yes
O51 . B52 . C74 . 113.5(4) yes
O66 . B52 . C74 . 105.7(4) yes
N53 . B52 . C74 . 110.1(4) yes
B2 . N3 . C4 . 114.9(4) yes
B2 . N3 . C19 . 123.1(4) yes
C4 . N3 . C19 . 121.6(4) yes
B52 . N53 . C54 . 115.2(3) yes
B52 . N53 . C69 . 123.2(4) yes
C54 . N53 . C69 . 121.1(4) yes
N3 . C4 . C4 5_655 111.2(3) yes
N3 . C4 . H41 . 110.6(4) no
C4 5_655 C4 . H41 . 110.9(3) no
N3 . C4 . H42 . 110.2(4) no
C4 5_655 C4 . H42 . 107.8(5) no
H41 . C4 . H42 . 106.0(4) no
O16 . C17 . C18 . 120.9(4) yes
O16 . C17 . C23 . 117.9(5) yes
C18 . C17 . C23 . 121.1(5) yes
C17 . C18 . C19 . 120.1(4) yes
C17 . C18 . C20 . 117.8(5) yes
C19 . C18 . C20 . 122.0(5) yes
N3 . C19 . C18 . 119.2(4) yes
N3 . C19 . C36 . 121.8(5) yes
C18 . C19 . C36 . 119.0(5) yes
C18 . C20 . C21 . 121.1(6) yes
C18 . C20 . H201 . 119.0(6) no
C21 . C20 . H201 . 119.9(6) no
C20 . C21 . C22 . 119.8(5) yes
C20 . C21 . H211 . 118.5(8) no
C22 . C21 . H211 . 121.8(8) no
C21 . C22 . C23 . 120.9(6) yes
C21 . C22 . H221 . 118.1(7) no
C23 . C22 . H221 . 121.0(7) no
C17 . C23 . C22 . 119.4(5) yes
C17 . C23 . H231 . 119.7(5) no
C22 . C23 . H231 . 121.0(6) no
B2 . C24 . C25 . 124.5(5) yes
B2 . C24 . C29 . 121.9(4) yes
C25 . C24 . C29 . 113.4(5) yes
F1 . C25 . C24 . 117.6(5) yes
F1 . C25 . C26 . 116.4(6) yes
C24 . C25 . C26 . 126.0(6) yes
C25 . C26 . C27 . 115.4(7) yes
C25 . C26 . H261 . 122.1(8) no
C27 . C26 . H261 . 122.5(8) no
F2 . C27 . C26 . 117.1(9) yes
F2 . C27 . C28 . 119.4(9) yes
C26 . C27 . C28 . 123.5(7) yes
C27 . C28 . C29 . 118.5(7) yes
C27 . C28 . H281 . 122.9(8) no
C29 . C28 . H281 . 118.5(8) no
C24 . C29 . C28 . 123.2(5) yes
C24 . C29 . H291 . 117.1(5) no
C28 . C29 . H291 . 119.7(6) no
C19 . C36 . H361 . 111.7(5) no
C19 . C36 . H362 . 112.1(5) no
H361 . C36 . H362 . 106.6(4) no
C19 . C36 . H363 . 112.0(4) no
H361 . C36 . H363 . 106.5(5) no
H362 . C36 . H363 . 107.5(5) no
N53 . C54 . C54 5_656 111.4(3) yes
N53 . C54 . H541 . 109.4(3) no
C54 5_656 C54 . H541 . 108.9(4) no
N53 . C54 . H542 . 109.4(3) no
C54 5_656 C54 . H542 . 110.9(3) no
H541 . C54 . H542 . 106.6(4) no
O66 . C67 . C68 . 121.6(4) yes
O66 . C67 . C73 . 117.6(5) yes
C68 . C67 . C73 . 120.7(5) yes
C67 . C68 . C69 . 120.1(4) yes
C67 . C68 . C70 . 117.2(5) yes
C69 . C68 . C70 . 122.6(5) yes
N53 . C69 . C68 . 119.4(4) yes
N53 . C69 . C86 . 121.2(4) yes
C68 . C69 . C86 . 119.4(4) yes
C68 . C70 . C71 . 121.6(5) yes
C68 . C70 . H701 . 118.5(5) no
C71 . C70 . H701 . 119.9(6) no
C70 . C71 . C72 . 119.9(5) yes
C70 . C71 . H711 . 118.4(7) no
C72 . C71 . H711 . 121.6(7) no
C71 . C72 . C73 . 121.0(5) yes
C71 . C72 . H721 . 117.9(6) no
C73 . C72 . H721 . 121.1(7) no
C67 . C73 . C72 . 119.5(5) yes
C67 . C73 . H731 . 120.8(5) no
C72 . C73 . H731 . 119.7(5) no
B52 . C74 . C75 . 124.0(5) yes
B52 . C74 . C79 . 121.8(4) yes
C75 . C74 . C79 . 113.9(4) yes
F51 . C75 . C74 . 118.2(5) yes
F51 . C75 . C76 . 116.3(6) yes
C74 . C75 . C76 . 125.5(5) yes
C75 . C76 . C77 . 114.8(6) yes
C75 . C76 . H761 . 121.9(8) no
C77 . C76 . H761 . 123.2(8) no
F52 . C77 . C76 . 115.9(7) yes
F52 . C77 . C78 . 119.3(7) yes
C76 . C77 . C78 . 124.8(6) yes
C77 . C78 . C79 . 117.4(5) yes
C77 . C78 . H781 . 122.2(6) no
C79 . C78 . H781 . 120.4(6) no
C74 . C79 . C78 . 123.5(5) yes
C74 . C79 . H791 . 117.4(4) no
C78 . C79 . H791 . 119.1(5) no
C69 . C86 . H861 . 112.4(4) no
C69 . C86 . H862 . 112.0(5) no
H861 . C86 . H862 . 108.0(5) no
C69 . C86 . H863 . 110.9(4) no
H861 . C86 . H863 . 106.8(5) no
H862 . C86 . H863 . 106.4(4) no

loop_
_geom_bond_atom_site_label_1
_geom_bond_site_symmetry_1
_geom_bond_atom_site_label_2
_geom_bond_site_symmetry_2
_geom_bond_distance
_geom_bond_publ_flag
O1 . B2 . 1.408(5) yes
O1 . B2 5_655 1.408(5) yes
O16 . B2 . 1.488(5) yes
O16 . C17 . 1.339(5) yes
O51 . B52 . 1.413(6) yes
O51 . B52 5_656 1.413(6) yes
O66 . B52 . 1.491(5) yes
O66 . C67 . 1.334(5) yes
B2 . N3 . 1.631(6) yes
B2 . C24 . 1.630(6) yes
B52 . N53 . 1.621(5) yes
B52 . C74 . 1.624(6) yes
N3 . C4 . 1.478(5) yes
N3 . C19 . 1.301(5) yes
N53 . C54 . 1.477(5) yes
N53 . C69 . 1.305(5) yes
F1 . C25 . 1.367(5) yes
F2 . C27 . 1.366(7) yes
F51 . C75 . 1.369(5) yes
F52 . C77 . 1.377(6) yes
C4 . C4 5_655 1.535(8) yes
C4 . H41 . 1.016(4) no
C4 . H42 . 1.029(5) no
C17 . C18 . 1.414(6) yes
C17 . C23 . 1.395(6) yes
C18 . C19 . 1.449(6) yes
C18 . C20 . 1.408(6) yes
C19 . C36 . 1.499(6) yes
C20 . C21 . 1.382(8) yes
C20 . H201 . 1.043(6) no
C21 . C22 . 1.398(8) yes
C21 . H211 . 1.040(5) no
C22 . C23 . 1.380(7) yes
C22 . H221 . 1.027(6) no
C23 . H231 . 1.034(5) no
C24 . C25 . 1.383(6) yes
C24 . C29 . 1.394(6) yes
C25 . C26 . 1.394(7) yes
C26 . C27 . 1.361(9) yes
C26 . H261 . 1.040(7) no
C27 . C28 . 1.346(9) yes
C28 . C29 . 1.387(7) yes
C28 . H281 . 1.053(7) no
C29 . H291 . 1.072(5) no
C36 . H361 . 1.026(5) no
C36 . H362 . 1.012(6) no
C36 . H363 . 1.013(5) no
C54 . C54 5_656 1.521(8) yes
C54 . H541 . 1.022(4) no
C54 . H542 . 1.015(4) no
C67 . C68 . 1.408(6) yes
C67 . C73 . 1.398(6) yes
C68 . C69 . 1.452(6) yes
C68 . C70 . 1.407(6) yes
C69 . C86 . 1.502(6) yes
C70 . C71 . 1.364(7) yes
C70 . H701 . 1.045(5) no
C71 . C72 . 1.383(8) yes
C71 . H711 . 1.053(5) no
C72 . C73 . 1.368(7) yes
C72 . H721 . 1.029(5) no
C73 . H731 . 1.029(5) no
C74 . C75 . 1.380(6) yes
C74 . C79 . 1.392(5) yes
C75 . C76 . 1.398(7) yes
C76 . C77 . 1.355(8) yes
C76 . H761 . 1.033(6) no
C77 . C78 . 1.349(7) yes
C78 . C79 . 1.379(6) yes
C78 . H781 . 1.040(5) no
C79 . H791 . 1.039(4) no
C86 . H861 . 1.007(5) no
C86 . H862 . 1.011(6) no
C86 . H863 . 1.028(6) no
